data_7218339
loop_
_publ_author_name
'Saha, Rajat'
'Sengupta, Suman'
'Dey, Sanjoy Kumar'
'Steele, Ian M.'
'Bhattacharyya, Arindam'
'Biswas, Susobhan'
'Kumar, Sanjay'

_publ_section_title
;
 A pharmaceutical cocrystal with potential anticancer activity
;
_journal_issue 90
_journal_name_full 'RSC Adv.'
_journal_page_first 49070
_journal_paper_doi 10.1039/C4RA03207A
_journal_volume 4
_journal_year 2014
_chemical_formula_moiety 'C5 H10 N4 O S, C8 H6 N2, H2 O'
_chemical_formula_sum 'C13 H18 N6 O2 S'
_chemical_formula_weight 322.39
_chemical_name_systematic
;
 ?
;
_space_group_IT_number 2
_symmetry_cell_setting triclinic
_symmetry_Int_Tables_number 2
_symmetry_space_group_name_Hall '-P 1'
_symmetry_space_group_name_H-M 'P -1'
_atom_sites_solution_hydrogens geom
_atom_sites_solution_primary direct
_atom_sites_solution_secondary difmap
_audit_creation_method SHELXL-97
_cell_angle_alpha 91.821(6)
_cell_angle_beta 100.056(6)
_cell_angle_gamma 115.273(5)
_cell_formula_units_Z 2
_cell_length_a 7.345(3)
_cell_length_b 8.053(3)
_cell_length_c 14.531(5)
_cell_measurement_reflns_used 3635
_cell_measurement_temperature 100(2)
_cell_measurement_theta_max 28.36
_cell_measurement_theta_min 1.43
_cell_volume 759.8(5)
_computing_structure_refinement 'SHELXL-97 (Sheldrick, 1997)'
_diffrn_ambient_temperature 100(2)
_diffrn_measured_fraction_theta_full 0.959
_diffrn_measured_fraction_theta_max 0.959
_diffrn_radiation_monochromator graphite
_diffrn_radiation_source 'fine-focus sealed tube'
_diffrn_radiation_type MoK\a
_diffrn_radiation_wavelength 0.71073
_diffrn_reflns_av_R_equivalents 0.0557
_diffrn_reflns_av_sigmaI/netI 0.0762
_diffrn_reflns_limit_h_max 9
_diffrn_reflns_limit_h_min -9
_diffrn_reflns_limit_k_max 10
_diffrn_reflns_limit_k_min -10
_diffrn_reflns_limit_l_max 18
_diffrn_reflns_limit_l_min -19
_diffrn_reflns_number 9166
_diffrn_reflns_theta_full 28.36
_diffrn_reflns_theta_max 28.36
_diffrn_reflns_theta_min 1.43
_exptl_absorpt_coefficient_mu 0.230
_exptl_absorpt_correction_T_max 0.982
_exptl_absorpt_correction_T_min 0.973
_exptl_absorpt_correction_type empirical
_exptl_absorpt_process_details 'Sadabs(Sheldrick, 1996)'
_exptl_crystal_density_diffrn 1.409
_exptl_crystal_density_method 'not measured'
_exptl_crystal_F_000 340
_exptl_crystal_size_max 0.12
_exptl_crystal_size_mid 0.10
_exptl_crystal_size_min 0.08
_refine_diff_density_max 0.859
_refine_diff_density_min -0.412
_refine_diff_density_rms 0.084
_refine_ls_extinction_method none
_refine_ls_goodness_of_fit_ref 0.951
_refine_ls_hydrogen_treatment noref
_refine_ls_matrix_type full
_refine_ls_number_parameters 201
_refine_ls_number_reflns 3635
_refine_ls_number_restraints 0
_refine_ls_restrained_S_all 0.951
_refine_ls_R_factor_all 0.0791
_refine_ls_R_factor_gt 0.0609
_refine_ls_shift/su_max 0.001
_refine_ls_shift/su_mean 0.000
_refine_ls_structure_factor_coef Fsqd
_refine_ls_weighting_details 'calc w=1/[\s^2^(Fo^2^)+(0.0799P)^2^+0.0000P] where P=(Fo^2^+2Fc^2^)/3'
_refine_ls_weighting_scheme calc
_refine_ls_wR_factor_gt 0.1461
_refine_ls_wR_factor_ref 0.1548
_reflns_number_gt 2468
_reflns_number_total 3635
_reflns_threshold_expression >2sigma(I)
_cod_data_source_file c4ra03207a2.cif
_cod_data_source_block sb107s
_cod_depositor_comments
;
The following automatic conversions were performed:

'_symmetry_cell_setting' value 'Triclinic' changed to 'triclinic'
according to
/usr/data/users/saulius/crontab/automatic-downloads/rss-feeds/RSC/lib/dictionaries/cif_core.dic
dictionary named 'cif_core.dic' version 2.4.2 from 2011-04-26.

Automatic conversion script
Id: cif_fix_values 2827 2014-09-09 07:05:25Z andrius 
;
_cod_database_code 7218339

loop_
_symmetry_equiv_pos_as_xyz
'x, y, z'
'-x, -y, -z'

loop_
_atom_site_label
_atom_site_type_symbol
_atom_site_fract_x
_atom_site_fract_y
_atom_site_fract_z
_atom_site_U_iso_or_equiv
_atom_site_adp_type
_atom_site_occupancy
_atom_site_symmetry_multiplicity
_atom_site_calc_flag
_atom_site_refinement_flags
S1 S 0.48498(10) 0.89732(9) 1.13008(4) 0.0305(2) Uani 1 1 d .
O1 O -0.1704(3) 0.2102(2) 0.61602(11) 0.0288(4) Uani 1 1 d .
H1 H -0.2179 0.2293 0.5626 0.043 Uiso 1 1 d R
N1 N 0.3563(3) 0.5355(3) 1.08680(13) 0.0263(5) Uani 1 1 d .
H1A H 0.2906 0.4327 1.0476 0.032 Uiso 1 1 d R
H1B H 0.4178 0.5337 1.1442 0.032 Uiso 1 1 d R
N2 N 0.2656(3) 0.6881(3) 0.97027(13) 0.0240(5) Uani 1 1 d .
H2 H 0.2591 0.7884 0.9512 0.029 Uiso 1 1 d R
N3 N 0.1768(3) 0.5260(3) 0.90947(13) 0.0225(4) Uani 1 1 d .
N4 N -0.0974(3) 0.3704(3) 0.67956(14) 0.0248(5) Uani 1 1 d .
C1 C 0.3628(3) 0.6926(3) 1.05918(16) 0.0226(5) Uani 1 1 d .
C2 C 0.0712(3) 0.5277(3) 0.82830(16) 0.0216(5) Uani 1 1 d .
C3 C -0.0108(3) 0.3563(3) 0.76198(16) 0.0229(5) Uani 1 1 d .
C4 C 0.0313(4) 0.6891(3) 0.79890(17) 0.0246(5) Uani 1 1 d .
H4A H 0.0159 0.7527 0.8535 0.037 Uiso 1 1 calc R
H4B H -0.0951 0.6442 0.7503 0.037 Uiso 1 1 calc R
H4C H 0.1473 0.7753 0.7738 0.037 Uiso 1 1 calc R
C5 C 0.0167(4) 0.1907(3) 0.79113(17) 0.0298(6) Uani 1 1 d .
H5A H -0.0798 0.0816 0.7469 0.045 Uiso 1 1 calc R
H5B H -0.0100 0.1709 0.8546 0.045 Uiso 1 1 calc R
H5C H 0.1581 0.2110 0.7910 0.045 Uiso 1 1 calc R
N5 N 0.6829(3) 0.3275(3) 0.43886(14) 0.0255(5) Uani 1 1 d .
N6 N 0.5165(3) 0.4565(3) 0.28089(13) 0.0230(5) Uani 1 1 d .
C6 C 0.6998(3) 0.5046(3) 0.44382(16) 0.0214(5) Uani 1 1 d .
C7 C 0.7995(4) 0.6246(3) 0.52879(16) 0.0247(5) Uani 1 1 d .
H7 H 0.8593 0.5843 0.5814 0.030 Uiso 1 1 calc R
C8 C 0.8102(4) 0.7982(3) 0.53536(17) 0.0264(6) Uani 1 1 d .
H8 H 0.8776 0.8782 0.5926 0.032 Uiso 1 1 calc R
C9 C 0.7215(4) 0.8599(3) 0.45746(17) 0.0275(6) Uani 1 1 d .
H9 H 0.7278 0.9801 0.4633 0.033 Uiso 1 1 calc R
C10 C 0.6266(4) 0.7475(3) 0.37355(17) 0.0255(5) Uani 1 1 d .
H10 H 0.5694 0.7907 0.3214 0.031 Uiso 1 1 calc R
C11 C 0.6141(3) 0.5678(3) 0.36507(16) 0.0217(5) Uani 1 1 d .
C12 C 0.5031(4) 0.2880(3) 0.27872(17) 0.0266(6) Uani 1 1 d .
H12 H 0.4364 0.2063 0.2219 0.032 Uiso 1 1 calc R
C13 C 0.5845(4) 0.2236(3) 0.35790(17) 0.0280(6) Uani 1 1 d .
H13 H 0.5672 0.0996 0.3522 0.034 Uiso 1 1 calc R
O1W O 0.2089(3) 0.1256(3) 0.03149(16) 0.0572(6) Uani 1 1 d .
H1W1 H 0.3228 0.0722 0.0574 0.086 Uiso 1 1 d R
H2W1 H 0.1123 0.0406 -0.0307 0.086 Uiso 1 1 d R

loop_
_atom_site_aniso_label
_atom_site_aniso_U_11
_atom_site_aniso_U_22
_atom_site_aniso_U_33
_atom_site_aniso_U_23
_atom_site_aniso_U_13
_atom_site_aniso_U_12
S1 0.0420(4) 0.0245(3) 0.0171(3) 0.0022(2) -0.0027(3) 0.0105(3)
O1 0.0416(10) 0.0246(9) 0.0163(9) -0.0028(7) -0.0045(7) 0.0154(8)
N1 0.0350(12) 0.0279(11) 0.0168(11) 0.0023(8) -0.0029(9) 0.0176(10)
N2 0.0335(11) 0.0214(11) 0.0163(10) 0.0014(8) -0.0017(8) 0.0140(9)
N3 0.0265(11) 0.0232(11) 0.0164(10) 0.0011(8) -0.0001(8) 0.0114(9)
N4 0.0299(11) 0.0232(11) 0.0190(11) -0.0015(8) -0.0003(8) 0.0118(9)
C1 0.0237(12) 0.0295(13) 0.0168(12) 0.0058(10) 0.0032(9) 0.0138(11)
C2 0.0237(12) 0.0227(12) 0.0182(12) 0.0046(9) 0.0020(9) 0.0108(10)
C3 0.0239(12) 0.0259(13) 0.0177(12) 0.0031(10) 0.0008(9) 0.0111(10)
C4 0.0275(13) 0.0243(13) 0.0220(13) 0.0024(10) -0.0012(10) 0.0139(11)
C5 0.0421(15) 0.0267(14) 0.0202(13) 0.0019(10) -0.0008(11) 0.0174(12)
N5 0.0297(11) 0.0271(11) 0.0214(11) 0.0051(9) 0.0014(8) 0.0153(9)
N6 0.0246(11) 0.0254(11) 0.0179(10) 0.0030(8) 0.0005(8) 0.0115(9)
C6 0.0225(12) 0.0233(12) 0.0199(12) 0.0056(9) 0.0029(9) 0.0119(10)
C7 0.0259(13) 0.0281(13) 0.0185(12) 0.0049(10) 0.0006(10) 0.0117(11)
C8 0.0303(13) 0.0285(14) 0.0168(12) 0.0014(10) 0.0000(10) 0.0116(11)
C9 0.0356(14) 0.0226(13) 0.0229(13) 0.0031(10) 0.0023(11) 0.0130(11)
C10 0.0318(13) 0.0261(13) 0.0191(13) 0.0047(10) 0.0000(10) 0.0149(11)
C11 0.0233(12) 0.0265(13) 0.0168(12) 0.0041(10) 0.0032(9) 0.0126(10)
C12 0.0324(14) 0.0260(13) 0.0203(13) 0.0004(10) -0.0003(10) 0.0143(11)
C13 0.0377(15) 0.0240(13) 0.0235(13) 0.0016(10) -0.0009(11) 0.0174(11)
O1W 0.0543(14) 0.0607(15) 0.0620(16) 0.0252(12) 0.0078(11) 0.0308(12)

loop_
_atom_type_symbol
_atom_type_description
_atom_type_scat_dispersion_real
_atom_type_scat_dispersion_imag
_atom_type_scat_source
C C 0.0033 0.0016 'International Tables Vol C Tables 4.2.6.8 and 6.1.1.4'
H H 0.0000 0.0000 'International Tables Vol C Tables 4.2.6.8 and 6.1.1.4'
N N 0.0061 0.0033 'International Tables Vol C Tables 4.2.6.8 and 6.1.1.4'
O O 0.0106 0.0060 'International Tables Vol C Tables 4.2.6.8 and 6.1.1.4'
S S 0.1246 0.1234 'International Tables Vol C Tables 4.2.6.8 and 6.1.1.4'

loop_
_geom_angle_atom_site_label_1
_geom_angle_atom_site_label_2
_geom_angle_atom_site_label_3
_geom_angle
N4 O1 H1 109.4
C1 N1 H1A 119.9
C1 N1 H1B 120.1
H1A N1 H1B 120.0
C1 N2 N3 119.9(2)
C1 N2 H2 120.1
N3 N2 H2 120.0
C2 N3 N2 116.5(2)
C3 N4 O1 113.39(19)
N1 C1 N2 117.9(2)
N1 C1 S1 123.17(18)
N2 C1 S1 118.95(18)
N3 C2 C3 115.4(2)
N3 C2 C4 124.6(2)
C3 C2 C4 120.0(2)
N4 C3 C2 113.2(2)
N4 C3 C5 125.7(2)
C2 C3 C5 121.0(2)
C2 C4 H4A 109.5
C2 C4 H4B 109.5
H4A C4 H4B 109.5
C2 C4 H4C 109.5
H4A C4 H4C 109.5
H4B C4 H4C 109.5
C3 C5 H5A 109.5
C3 C5 H5B 109.5
H5A C5 H5B 109.5
C3 C5 H5C 109.5
H5A C5 H5C 109.5
H5B C5 H5C 109.5
C13 N5 C6 116.0(2)
C12 N6 C11 116.0(2)
N5 C6 C7 119.8(2)
N5 C6 C11 120.9(2)
C7 C6 C11 119.3(2)
C8 C7 C6 120.1(2)
C8 C7 H7 119.9
C6 C7 H7 119.9
C7 C8 C9 120.5(2)
C7 C8 H8 119.7
C9 C8 H8 119.7
C10 C9 C8 120.6(2)
C10 C9 H9 119.7
C8 C9 H9 119.7
C9 C10 C11 119.8(2)
C9 C10 H10 120.1
C11 C10 H10 120.1
N6 C11 C10 119.0(2)
N6 C11 C6 121.4(2)
C10 C11 C6 119.5(2)
N6 C12 C13 122.6(2)
N6 C12 H12 118.7
C13 C12 H12 118.7
N5 C13 C12 123.1(2)
N5 C13 H13 118.5
C12 C13 H13 118.5
H1W1 O1W H2W1 107.5

loop_
_geom_bond_atom_site_label_1
_geom_bond_atom_site_label_2
_geom_bond_distance
S1 C1 1.700(3)
O1 N4 1.402(2)
O1 H1 0.8407
N1 C1 1.323(3)
N1 H1A 0.8805
N1 H1B 0.8805
N2 C1 1.354(3)
N2 N3 1.382(3)
N2 H2 0.8799
N3 C2 1.298(3)
N4 C3 1.287(3)
C2 C3 1.483(3)
C2 C4 1.508(3)
C3 C5 1.495(3)
C4 H4A 0.9800
C4 H4B 0.9800
C4 H4C 0.9800
C5 H5A 0.9800
C5 H5B 0.9800
C5 H5C 0.9800
N5 C13 1.316(3)
N5 C6 1.376(3)
N6 C12 1.317(3)
N6 C11 1.374(3)
C6 C7 1.414(3)
C6 C11 1.423(3)
C7 C8 1.366(3)
C7 H7 0.9500
C8 C9 1.417(3)
C8 H8 0.9500
C9 C10 1.373(3)
C9 H9 0.9500
C10 C11 1.411(3)
C10 H10 0.9500
C12 C13 1.419(3)
C12 H12 0.9500
C13 H13 0.9500
O1W H1W1 1.1110
O1W H2W1 1.0542

loop_
_geom_torsion_atom_site_label_1
_geom_torsion_atom_site_label_2
_geom_torsion_atom_site_label_3
_geom_torsion_atom_site_label_4
_geom_torsion
C1 N2 N3 C2 174.2(2)
N3 N2 C1 N1 -4.7(3)
N3 N2 C1 S1 175.80(15)
N2 N3 C2 C3 176.12(18)
N2 N3 C2 C4 -3.2(3)
O1 N4 C3 C2 178.46(18)
O1 N4 C3 C5 0.9(3)
N3 C2 C3 N4 -173.8(2)
C4 C2 C3 N4 5.6(3)
N3 C2 C3 C5 4.0(3)
C4 C2 C3 C5 -176.7(2)
C13 N5 C6 C7 178.7(2)
C13 N5 C6 C11 0.1(3)
N5 C6 C7 C8 -177.6(2)
C11 C6 C7 C8 1.1(3)
C6 C7 C8 C9 0.1(4)
C7 C8 C9 C10 -1.1(4)
C8 C9 C10 C11 1.0(4)
C12 N6 C11 C10 -177.4(2)
C12 N6 C11 C6 1.6(3)
C9 C10 C11 N6 179.3(2)
C9 C10 C11 C6 0.2(4)
N5 C6 C11 N6 -1.6(3)
C7 C6 C11 N6 179.7(2)
N5 C6 C11 C10 177.4(2)
C7 C6 C11 C10 -1.2(3)
C11 N6 C12 C13 -0.2(3)
C6 N5 C13 C12 1.3(4)
N6 C12 C13 N5 -1.4(4)
